data_1551200
loop_
_publ_author_name
'Tran, Thi V.'
'Nguyen, Yennie H.'
'Do, Loi H.'

_publ_section_title
;
 Development of highly productive nickel--sodium phenoxyphosphine ethylene
 polymerization catalysts and their reaction temperature profiles
;
_journal_issue 27
_journal_name_full 'Polymer Chemistry'
_journal_page_first 3718
_journal_paper_doi 10.1039/C9PY00610A
_journal_volume 10
_journal_year 2019
_chemical_formula_sum 'C39 H54 Ni O3 P2'
_chemical_formula_weight 691.47
_space_group_crystal_system triclinic
_space_group_IT_number 2
_space_group_name_Hall '-P 1'
_space_group_name_H-M_alt 'P -1'
_symmetry_space_group_name_Hall '-P 1'
_symmetry_space_group_name_H-M 'P -1'
_atom_sites_solution_hydrogens geom
_audit_creation_method SHELXL-2018/3
_audit_update_record
;
2019-04-25 deposited with the CCDC.    2019-06-03 downloaded from the CCDC.
;
_cell_angle_alpha 72.2620(10)
_cell_angle_beta 71.2670(10)
_cell_angle_gamma 81.6330(10)
_cell_formula_units_Z 2
_cell_length_a 11.0922(13)
_cell_length_b 11.6999(14)
_cell_length_c 15.9470(19)
_cell_measurement_reflns_used 9419
_cell_measurement_temperature 123(2)
_cell_measurement_theta_max 27.47
_cell_measurement_theta_min 2.39
_cell_volume 1864.1(4)
_computing_cell_refinement 'Bruker SAINT'
_computing_data_collection 'Bruker APEX2'
_computing_data_reduction 'Bruker SAINT'
_computing_molecular_graphics 'Bruker SHELXTL'
_computing_publication_material 'Bruker SHELXTL'
_computing_structure_refinement 'SHELXL-2018/3 (Sheldrick, 2018)'
_computing_structure_solution 'SHELXT 2018/2 (Sheldrick, 2018)'
_diffrn_ambient_temperature 123(2)
_diffrn_measured_fraction_theta_full 0.973
_diffrn_measured_fraction_theta_max 0.973
_diffrn_measurement_device_type 'Bruker APEX-II CCD'
_diffrn_measurement_method '\f and \w scans'
_diffrn_radiation_type MoK\a
_diffrn_radiation_wavelength 0.71073
_diffrn_reflns_av_R_equivalents 0.0106
_diffrn_reflns_av_unetI/netI 0.0214
_diffrn_reflns_Laue_measured_fraction_full 0.973
_diffrn_reflns_Laue_measured_fraction_max 0.973
_diffrn_reflns_limit_h_max 10
_diffrn_reflns_limit_h_min -13
_diffrn_reflns_limit_k_max 13
_diffrn_reflns_limit_k_min -13
_diffrn_reflns_limit_l_max 18
_diffrn_reflns_limit_l_min -18
_diffrn_reflns_number 9114
_diffrn_reflns_point_group_measured_fraction_full 0.973
_diffrn_reflns_point_group_measured_fraction_max 0.973
_diffrn_reflns_theta_full 25.027
_diffrn_reflns_theta_max 25.027
_diffrn_reflns_theta_min 1.403
_exptl_absorpt_coefficient_mu 0.640
_exptl_absorpt_correction_T_max 0.7456
_exptl_absorpt_correction_T_min 0.6891
_exptl_absorpt_correction_type empirical
_exptl_absorpt_process_details sadabs
_exptl_crystal_colour yellow
_exptl_crystal_density_diffrn 1.232
_exptl_crystal_description Block
_exptl_crystal_F_000 740
_exptl_crystal_size_max 0.300
_exptl_crystal_size_mid 0.200
_exptl_crystal_size_min 0.150
_refine_diff_density_max 1.339
_refine_diff_density_min -0.821
_refine_diff_density_rms 0.173
_refine_ls_extinction_method none
_refine_ls_goodness_of_fit_ref 1.085
_refine_ls_hydrogen_treatment constr
_refine_ls_matrix_type full
_refine_ls_number_parameters 418
_refine_ls_number_reflns 6404
_refine_ls_number_restraints 30
_refine_ls_restrained_S_all 1.096
_refine_ls_R_factor_all 0.0556
_refine_ls_R_factor_gt 0.0466
_refine_ls_shift/su_max 0.001
_refine_ls_shift/su_mean 0.000
_refine_ls_structure_factor_coef Fsqd
_refine_ls_weighting_details 'w=1/[\s^2^(Fo^2^)+(0.1539P)^2^+2.0173P] where P=(Fo^2^+2Fc^2^)/3'
_refine_ls_weighting_scheme calc
_refine_ls_wR_factor_gt 0.1590
_refine_ls_wR_factor_ref 0.2051
_reflns_Friedel_coverage 0.000
_reflns_number_gt 6126
_reflns_number_total 6404
_reflns_threshold_expression 'I > 2\s(I)'
_cod_data_source_file c9py00610a2.cif
_cod_data_source_block Ni10
_cod_depositor_comments 'Adding full bibliography for 1551200--1551201.cif.'
_cod_database_code 1551200
_shelx_shelxl_version_number 2018/3
_shelx_space_group_comment
; 
The symmetry employed for this shelxl refinement is uniquely defined 
by the following loop, which should always be used as a source of 
symmetry information in preference to the above space-group names. 
They are only intended as comments. 
;
_shelx_estimated_absorpt_t_min 0.831
_shelx_estimated_absorpt_t_max 0.910

loop_
_space_group_symop_operation_xyz
'x, y, z'
'-x, -y, -z'

loop_
_atom_site_label
_atom_site_type_symbol
_atom_site_fract_x
_atom_site_fract_y
_atom_site_fract_z
_atom_site_U_iso_or_equiv
_atom_site_adp_type
_atom_site_occupancy
_atom_site_site_symmetry_order
_atom_site_calc_flag
_atom_site_refinement_flags_posn
_atom_site_refinement_flags_adp
_atom_site_refinement_flags_occupancy
_atom_site_disorder_assembly
_atom_site_disorder_group
Ni1 Ni 0.74022(3) 0.48033(3) 0.34079(2) 0.01417(19) Uani 1 1 d . . . . .
P1 P 0.70866(7) 0.40546(6) 0.24005(5) 0.0127(2) Uani 1 1 d . . . . .
P2 P 0.75976(9) 0.56781(7) 0.43852(6) 0.0252(2) Uani 1 1 d D . . . .
O1 O 0.6820(2) 0.63225(18) 0.27417(14) 0.0195(5) Uani 1 1 d . . . . .
O2 O 0.9665(2) 0.47696(19) 0.15734(14) 0.0241(5) Uani 1 1 d . . . . .
O3 O 0.71336(19) 0.15091(18) 0.33653(14) 0.0204(5) Uani 1 1 d . . . . .
C1 C 0.6564(3) 0.6437(3) 0.19603(19) 0.0152(6) Uani 1 1 d . . . . .
C2 C 0.6597(3) 0.5419(2) 0.16597(19) 0.0139(6) Uani 1 1 d . . . . .
C3 C 0.6331(3) 0.5499(2) 0.08412(19) 0.0156(6) Uani 1 1 d . . . . .
H3 H 0.635929 0.479143 0.066031 0.019 Uiso 1 1 calc R U . . .
C4 C 0.6030(3) 0.6595(3) 0.02985(19) 0.0175(6) Uani 1 1 d . . . . .
C5 C 0.6008(3) 0.7617(3) 0.05902(19) 0.0165(6) Uani 1 1 d . . . . .
H5 H 0.580726 0.837722 0.021472 0.020 Uiso 1 1 calc R U . . .
C6 C 0.6263(3) 0.7582(3) 0.13973(19) 0.0152(6) Uani 1 1 d . . . . .
C7 C 0.5745(3) 0.6721(3) -0.0591(2) 0.0256(7) Uani 1 1 d . . . . .
H7A H 0.630686 0.729814 -0.109488 0.038 Uiso 1 1 calc R U . . .
H7B H 0.485440 0.700680 -0.053310 0.038 Uiso 1 1 calc R U . . .
H7C H 0.588883 0.593832 -0.072300 0.038 Uiso 1 1 calc R U . . .
C8 C 0.6192(3) 0.8725(3) 0.1690(2) 0.0205(6) Uani 1 1 d . . . . .
C9 C 0.5130(3) 0.8622(3) 0.2600(2) 0.0287(7) Uani 1 1 d . . . . .
H9A H 0.508536 0.933984 0.280464 0.043 Uiso 1 1 calc R U . . .
H9B H 0.531087 0.790833 0.306707 0.043 Uiso 1 1 calc R U . . .
H9C H 0.431335 0.855030 0.250983 0.043 Uiso 1 1 calc R U . . .
C10 C 0.5877(4) 0.9860(3) 0.0989(2) 0.0301(7) Uani 1 1 d . . . . .
H10A H 0.655288 0.996393 0.040145 0.045 Uiso 1 1 calc R U . . .
H10B H 0.581294 1.056002 0.121928 0.045 Uiso 1 1 calc R U . . .
H10C H 0.506331 0.978240 0.089753 0.045 Uiso 1 1 calc R U . . .
C11 C 0.7483(3) 0.8895(3) 0.1798(2) 0.0286(7) Uani 1 1 d . . . . .
H11A H 0.813175 0.903935 0.119601 0.043 Uiso 1 1 calc R U . . .
H11B H 0.773605 0.816873 0.222214 0.043 Uiso 1 1 calc R U . . .
H11C H 0.740081 0.958351 0.204389 0.043 Uiso 1 1 calc R U . . .
C12 C 0.5764(3) 0.3063(2) 0.28229(18) 0.0150(6) Uani 1 1 d . . . . .
C13 C 0.5935(3) 0.1861(2) 0.33165(18) 0.0161(6) Uani 1 1 d . . . . .
C14 C 0.4917(3) 0.1105(2) 0.36974(19) 0.0192(6) Uani 1 1 d . . . . .
H14 H 0.503091 0.029528 0.403647 0.023 Uiso 1 1 calc R U . . .
C15 C 0.3733(3) 0.1550(3) 0.3575(2) 0.0221(6) Uani 1 1 d . . . . .
H15 H 0.303938 0.103651 0.382472 0.027 Uiso 1 1 calc R U . . .
C16 C 0.3556(3) 0.2735(3) 0.3092(2) 0.0221(6) Uani 1 1 d . . . . .
H16 H 0.274137 0.303358 0.301950 0.027 Uiso 1 1 calc R U . . .
C17 C 0.4564(3) 0.3483(3) 0.27167(18) 0.0179(6) Uani 1 1 d . . . . .
H17 H 0.443866 0.429309 0.238245 0.021 Uiso 1 1 calc R U . . .
C18 C 0.7385(3) 0.0320(3) 0.3880(2) 0.0241(7) Uani 1 1 d . . . . .
H18A H 0.722562 -0.025780 0.359853 0.036 Uiso 1 1 calc R U . . .
H18B H 0.682519 0.017719 0.451464 0.036 Uiso 1 1 calc R U . . .
H18C H 0.827661 0.022095 0.388235 0.036 Uiso 1 1 calc R U . . .
C19 C 0.8329(3) 0.3374(2) 0.16025(18) 0.0161(6) Uani 1 1 d . . . . .
C20 C 0.9537(3) 0.3855(3) 0.12497(19) 0.0198(6) Uani 1 1 d . . . . .
C21 C 1.0506(3) 0.3409(3) 0.0604(2) 0.0279(7) Uani 1 1 d . . . . .
H21 H 1.132463 0.373247 0.036887 0.033 Uiso 1 1 calc R U . . .
C22 C 1.0270(3) 0.2492(3) 0.0309(2) 0.0330(8) Uani 1 1 d . . . . .
H22 H 1.093392 0.218660 -0.012839 0.040 Uiso 1 1 calc R U . . .
C23 C 0.9080(3) 0.2010(3) 0.0640(2) 0.0291(7) Uani 1 1 d . . . . .
H23 H 0.892503 0.138343 0.043021 0.035 Uiso 1 1 calc R U . . .
C24 C 0.8119(3) 0.2461(3) 0.1284(2) 0.0206(6) Uani 1 1 d . . . . .
H24 H 0.730145 0.213773 0.151226 0.025 Uiso 1 1 calc R U . . .
C25 C 1.0899(3) 0.5230(4) 0.1290(3) 0.0370(8) Uani 1 1 d . . . . .
H25A H 1.113271 0.564044 0.062899 0.056 Uiso 1 1 calc R U . . .
H25B H 1.152434 0.456600 0.141197 0.056 Uiso 1 1 calc R U . . .
H25C H 1.088747 0.579986 0.163326 0.056 Uiso 1 1 calc R U . . .
C26 C 0.8068(3) 0.3363(2) 0.40852(19) 0.0155(6) Uani 1 1 d . . . . .
C27 C 0.9379(3) 0.3062(3) 0.3822(2) 0.0250(7) Uani 1 1 d . . . . .
H27 H 0.991394 0.353474 0.326538 0.030 Uiso 1 1 calc R U . . .
C28 C 0.9912(3) 0.2074(3) 0.4369(2) 0.0356(8) Uani 1 1 d . . . . .
H28 H 1.080299 0.188385 0.417669 0.043 Uiso 1 1 calc R U . . .
C29 C 0.9165(3) 0.1374(3) 0.5179(2) 0.0305(7) Uani 1 1 d . . . . .
H29 H 0.953323 0.071482 0.555322 0.037 Uiso 1 1 calc R U . . .
C30 C 0.7868(3) 0.1648(3) 0.5438(2) 0.0245(7) Uani 1 1 d . . . . .
H30 H 0.733742 0.116758 0.599178 0.029 Uiso 1 1 calc R U . . .
C31 C 0.7332(3) 0.2624(3) 0.4892(2) 0.0221(6) Uani 1 1 d . . . . .
H31 H 0.643548 0.278738 0.507799 0.026 Uiso 1 1 calc R U . . .
C32 C 0.6568(11) 0.6984(9) 0.4575(8) 0.0538(12) Uani 0.529(15) 1 d D . P A 1
H32A H 0.644373 0.702974 0.520059 0.081 Uiso 0.529(15) 1 calc R U P A 1
H32B H 0.574192 0.691758 0.449734 0.081 Uiso 0.529(15) 1 calc R U P A 1
H32C H 0.696224 0.771083 0.412833 0.081 Uiso 0.529(15) 1 calc R U P A 1
C33 C 0.9169(9) 0.6356(11) 0.3824(6) 0.0538(12) Uani 0.529(15) 1 d D . P A 1
H33A H 0.984649 0.571705 0.380354 0.081 Uiso 0.529(15) 1 calc R U P A 1
H33B H 0.928040 0.686824 0.417527 0.081 Uiso 0.529(15) 1 calc R U P A 1
H33C H 0.921006 0.684064 0.319492 0.081 Uiso 0.529(15) 1 calc R U P A 1
C34 C 0.7712(12) 0.4869(10) 0.5511(7) 0.0538(12) Uani 0.529(15) 1 d D . P A 1
H34A H 0.836848 0.421403 0.546346 0.081 Uiso 0.529(15) 1 calc R U P A 1
H34B H 0.688960 0.453518 0.589758 0.081 Uiso 0.529(15) 1 calc R U P A 1
H34C H 0.794113 0.541496 0.578902 0.081 Uiso 0.529(15) 1 calc R U P A 1
C32A C 0.6241(11) 0.6634(11) 0.4751(8) 0.0538(12) Uani 0.471(15) 1 d D . P A 2
H32D H 0.599315 0.714648 0.421359 0.081 Uiso 0.471(15) 1 calc R U P A 2
H32E H 0.645575 0.713904 0.506814 0.081 Uiso 0.471(15) 1 calc R U P A 2
H32F H 0.553108 0.614165 0.517293 0.081 Uiso 0.471(15) 1 calc R U P A 2
C33A C 0.8888(11) 0.6772(11) 0.3831(7) 0.0538(12) Uani 0.471(15) 1 d D . P A 2
H33D H 0.962268 0.644663 0.406204 0.081 Uiso 0.471(15) 1 calc R U P A 2
H33E H 0.857165 0.753454 0.397988 0.081 Uiso 0.471(15) 1 calc R U P A 2
H33F H 0.914704 0.690653 0.316201 0.081 Uiso 0.471(15) 1 calc R U P A 2
C34A C 0.8078(13) 0.4914(11) 0.5405(8) 0.0538(12) Uani 0.471(15) 1 d D . P A 2
H34D H 0.754396 0.423073 0.576760 0.081 Uiso 0.471(15) 1 calc R U P A 2
H34E H 0.797845 0.547200 0.577592 0.081 Uiso 0.471(15) 1 calc R U P A 2
H34F H 0.897280 0.462428 0.522545 0.081 Uiso 0.471(15) 1 calc R U P A 2
C35 C 0.7451(6) 0.2911(5) 0.7743(4) 0.0693(15) Uani 1 1 d . . . . .
H35A H 0.821126 0.338203 0.750016 0.104 Uiso 1 1 calc R U . . .
H35B H 0.669073 0.343322 0.790828 0.104 Uiso 1 1 calc R U . . .
H35C H 0.738939 0.256280 0.727231 0.104 Uiso 1 1 calc R U . . .
C36 C 0.7547(4) 0.1918(4) 0.8584(3) 0.0486(10) Uani 1 1 d . . . . .
H36A H 0.686805 0.135826 0.874241 0.058 Uiso 1 1 calc R U . . .
H36B H 0.736833 0.227544 0.910272 0.058 Uiso 1 1 calc R U . . .
C37 C 0.8807(4) 0.1191(5) 0.8513(3) 0.0519(11) Uani 1 1 d . . . . .
H37A H 0.947670 0.173851 0.840493 0.062 Uiso 1 1 calc R U . . .
H37B H 0.874637 0.058903 0.911385 0.062 Uiso 1 1 calc R U . . .
C38 C 0.9232(4) 0.0545(5) 0.7774(3) 0.0532(11) Uani 1 1 d . . . . .
H38A H 1.008833 0.015546 0.776609 0.064 Uiso 1 1 calc R U . . .
H38B H 0.931147 0.114464 0.716960 0.064 Uiso 1 1 calc R U . . .
C39 C 0.8340(5) -0.0409(5) 0.7888(4) 0.0607(13) Uani 1 1 d . . . . .
H39A H 0.757935 -0.001599 0.771380 0.091 Uiso 1 1 calc R U . . .
H39B H 0.808687 -0.089285 0.853230 0.091 Uiso 1 1 calc R U . . .
H39C H 0.878140 -0.093092 0.749215 0.091 Uiso 1 1 calc R U . . .

loop_
_atom_site_aniso_label
_atom_site_aniso_U_11
_atom_site_aniso_U_22
_atom_site_aniso_U_33
_atom_site_aniso_U_23
_atom_site_aniso_U_13
_atom_site_aniso_U_12
Ni1 0.0205(3) 0.0114(3) 0.0122(3) -0.00220(17) -0.00895(18) 0.00124(17)
P1 0.0169(4) 0.0103(4) 0.0109(4) -0.0018(3) -0.0048(3) -0.0016(3)
P2 0.0409(5) 0.0214(4) 0.0235(5) -0.0112(3) -0.0236(4) 0.0108(4)
O1 0.0344(12) 0.0137(10) 0.0156(10) -0.0042(8) -0.0157(9) 0.0026(8)
O2 0.0252(11) 0.0248(11) 0.0204(11) -0.0006(9) -0.0047(9) -0.0124(9)
O3 0.0225(10) 0.0142(10) 0.0208(10) 0.0006(8) -0.0062(8) -0.0015(8)
C1 0.0159(13) 0.0178(14) 0.0126(13) -0.0030(11) -0.0058(10) -0.0016(10)
C2 0.0168(13) 0.0118(13) 0.0131(13) -0.0010(10) -0.0060(10) -0.0023(10)
C3 0.0178(13) 0.0146(13) 0.0160(13) -0.0056(11) -0.0047(11) -0.0038(10)
C4 0.0177(13) 0.0230(15) 0.0132(13) -0.0032(11) -0.0067(11) -0.0042(11)
C5 0.0180(13) 0.0157(14) 0.0142(13) 0.0005(11) -0.0074(11) -0.0004(11)
C6 0.0155(13) 0.0156(14) 0.0145(13) -0.0031(11) -0.0054(10) -0.0007(10)
C7 0.0419(18) 0.0213(16) 0.0185(15) -0.0015(12) -0.0182(13) -0.0037(13)
C8 0.0311(16) 0.0128(14) 0.0198(14) -0.0023(11) -0.0143(12) 0.0034(11)
C9 0.0418(19) 0.0228(16) 0.0227(16) -0.0104(13) -0.0112(14) 0.0075(14)
C10 0.051(2) 0.0138(15) 0.0305(17) -0.0030(13) -0.0236(16) 0.0043(14)
C11 0.0414(19) 0.0182(15) 0.0344(18) -0.0066(13) -0.0221(15) -0.0035(13)
C12 0.0201(14) 0.0159(13) 0.0080(12) -0.0035(10) -0.0015(10) -0.0032(11)
C13 0.0217(14) 0.0167(13) 0.0110(13) -0.0060(10) -0.0035(10) -0.0032(11)
C14 0.0291(15) 0.0126(13) 0.0129(13) -0.0021(10) -0.0022(11) -0.0047(11)
C15 0.0220(14) 0.0259(16) 0.0188(14) -0.0068(12) -0.0013(11) -0.0115(12)
C16 0.0193(14) 0.0283(16) 0.0193(14) -0.0071(12) -0.0050(11) -0.0033(12)
C17 0.0235(14) 0.0176(14) 0.0114(13) -0.0035(10) -0.0043(11) -0.0008(11)
C18 0.0312(16) 0.0155(14) 0.0234(15) -0.0010(12) -0.0098(13) 0.0005(12)
C19 0.0193(13) 0.0129(13) 0.0126(13) -0.0002(10) -0.0032(11) -0.0008(10)
C20 0.0221(14) 0.0186(14) 0.0157(14) 0.0004(11) -0.0056(11) -0.0029(11)
C21 0.0203(15) 0.0327(17) 0.0211(15) -0.0014(13) 0.0016(12) -0.0032(13)
C22 0.0330(18) 0.0326(18) 0.0231(17) -0.0103(14) 0.0058(14) 0.0029(14)
C23 0.0399(18) 0.0212(16) 0.0226(16) -0.0097(13) -0.0009(14) -0.0018(13)
C24 0.0249(15) 0.0179(14) 0.0165(14) -0.0047(11) -0.0015(11) -0.0041(11)
C25 0.0313(18) 0.041(2) 0.038(2) -0.0018(16) -0.0091(15) -0.0209(16)
C26 0.0207(14) 0.0126(13) 0.0143(13) -0.0035(11) -0.0078(11) 0.0015(11)
C27 0.0209(15) 0.0255(16) 0.0194(15) 0.0034(12) -0.0041(12) 0.0019(12)
C28 0.0248(16) 0.040(2) 0.0316(18) -0.0030(15) -0.0083(14) 0.0154(15)
C29 0.0413(19) 0.0242(16) 0.0251(16) -0.0047(13) -0.0172(14) 0.0136(14)
C30 0.0373(17) 0.0181(14) 0.0145(14) -0.0005(11) -0.0063(12) -0.0028(13)
C31 0.0214(14) 0.0240(15) 0.0185(14) -0.0052(12) -0.0036(12) -0.0004(12)
C32 0.093(3) 0.0313(19) 0.060(2) -0.0193(17) -0.054(2) 0.016(2)
C33 0.093(3) 0.0313(19) 0.060(2) -0.0193(17) -0.054(2) 0.016(2)
C34 0.093(3) 0.0313(19) 0.060(2) -0.0193(17) -0.054(2) 0.016(2)
C32A 0.093(3) 0.0313(19) 0.060(2) -0.0193(17) -0.054(2) 0.016(2)
C33A 0.093(3) 0.0313(19) 0.060(2) -0.0193(17) -0.054(2) 0.016(2)
C34A 0.093(3) 0.0313(19) 0.060(2) -0.0193(17) -0.054(2) 0.016(2)
C35 0.077(4) 0.073(4) 0.059(3) 0.004(3) -0.031(3) -0.027(3)
C36 0.047(2) 0.066(3) 0.034(2) -0.014(2) -0.0151(18) -0.002(2)
C37 0.045(2) 0.069(3) 0.040(2) -0.011(2) -0.0130(18) -0.006(2)
C38 0.043(2) 0.065(3) 0.048(2) -0.011(2) -0.0130(19) -0.001(2)
C39 0.063(3) 0.055(3) 0.062(3) -0.002(2) -0.031(2) 0.001(2)

loop_
_atom_type_symbol
_atom_type_description
_atom_type_scat_dispersion_real
_atom_type_scat_dispersion_imag
_atom_type_scat_source
C C 0.0033 0.0016 'International Tables Vol C Tables 4.2.6.8 and 6.1.1.4'
H H 0.0000 0.0000 'International Tables Vol C Tables 4.2.6.8 and 6.1.1.4'
O O 0.0106 0.0060 'International Tables Vol C Tables 4.2.6.8 and 6.1.1.4'
P P 0.1023 0.0942 'International Tables Vol C Tables 4.2.6.8 and 6.1.1.4'
Ni Ni 0.3393 1.1124 'International Tables Vol C Tables 4.2.6.8 and 6.1.1.4'

loop_
_geom_angle_atom_site_label_1
_geom_angle_atom_site_label_2
_geom_angle_atom_site_label_3
_geom_angle
C26 Ni1 O1 175.58(10)
C26 Ni1 P2 87.83(9)
O1 Ni1 P2 88.64(7)
C26 Ni1 P1 96.81(9)
O1 Ni1 P1 86.80(6)
P2 Ni1 P1 175.03(3)
C2 P1 C19 103.48(13)
C2 P1 C12 106.16(13)
C19 P1 C12 104.49(13)
C2 P1 Ni1 99.12(9)
C19 P1 Ni1 125.01(10)
C12 P1 Ni1 116.20(9)
C32A P2 C34A 105.5(5)
C34 P2 C32 103.6(4)
C34 P2 C33 102.2(4)
C32 P2 C33 101.0(4)
C32A P2 C33A 101.4(4)
C34A P2 C33A 97.4(5)
C32A P2 Ni1 113.2(4)
C34 P2 Ni1 123.2(4)
C34A P2 Ni1 124.7(5)
C32 P2 Ni1 119.2(3)
C33 P2 Ni1 104.1(3)
C33A P2 Ni1 111.3(3)
C1 O1 Ni1 120.68(18)
C20 O2 C25 117.7(3)
C13 O3 C18 119.3(2)
O1 C1 C2 120.2(3)
O1 C1 C6 121.9(3)
C2 C1 C6 118.0(3)
C3 C2 C1 122.0(3)
C3 C2 P1 124.9(2)
C1 C2 P1 113.0(2)
C4 C3 C2 120.5(3)
C3 C4 C5 117.8(3)
C3 C4 C7 122.1(3)
C5 C4 C7 120.1(3)
C6 C5 C4 123.8(3)
C5 C6 C1 118.0(3)
C5 C6 C8 121.3(3)
C1 C6 C8 120.7(2)
C6 C8 C9 108.4(2)
C6 C8 C10 112.8(2)
C9 C8 C10 107.4(3)
C6 C8 C11 110.3(2)
C9 C8 C11 110.7(3)
C10 C8 C11 107.1(3)
C17 C12 C13 118.9(2)
C17 C12 P1 121.8(2)
C13 C12 P1 119.3(2)
O3 C13 C14 124.1(3)
O3 C13 C12 115.4(2)
C14 C13 C12 120.4(3)
C15 C14 C13 119.3(3)
C16 C15 C14 120.6(3)
C17 C16 C15 120.0(3)
C16 C17 C12 120.8(3)
C24 C19 C20 118.6(3)
C24 C19 P1 123.5(2)
C20 C19 P1 117.8(2)
O2 C20 C21 124.1(3)
O2 C20 C19 115.5(3)
C21 C20 C19 120.3(3)
C22 C21 C20 119.6(3)
C21 C22 C23 121.2(3)
C22 C23 C24 118.8(3)
C19 C24 C23 121.5(3)
C31 C26 C27 117.0(3)
C31 C26 Ni1 122.9(2)
C27 C26 Ni1 119.9(2)
C26 C27 C28 120.8(3)
C29 C28 C27 121.0(3)
C28 C29 C30 118.7(3)
C29 C30 C31 120.5(3)
C26 C31 C30 121.9(3)
C35 C36 C37 116.7(4)
C38 C37 C36 116.2(4)
C37 C38 C39 114.5(4)

loop_
_geom_bond_atom_site_label_1
_geom_bond_atom_site_label_2
_geom_bond_distance
Ni1 C26 1.895(3)
Ni1 O1 1.913(2)
Ni1 P2 2.1856(8)
Ni1 P1 2.1860(8)
P1 C2 1.803(3)
P1 C19 1.823(3)
P1 C12 1.826(3)
P2 C32A 1.789(8)
P2 C34 1.793(8)
P2 C34A 1.806(8)
P2 C32 1.811(7)
P2 C33 1.853(8)
P2 C33A 1.871(9)
O1 C1 1.329(4)
O2 C20 1.364(4)
O2 C25 1.427(4)
O3 C13 1.352(4)
O3 C18 1.424(3)
C1 C2 1.405(4)
C1 C6 1.428(4)
C2 C3 1.401(4)
C3 C4 1.374(4)
C4 C5 1.404(4)
C4 C7 1.511(4)
C5 C6 1.391(4)
C6 C8 1.529(4)
C8 C9 1.532(4)
C8 C10 1.532(4)
C8 C11 1.543(4)
C12 C17 1.395(4)
C12 C13 1.407(4)
C13 C14 1.396(4)
C14 C15 1.392(5)
C15 C16 1.386(4)
C16 C17 1.383(4)
C19 C24 1.389(4)
C19 C20 1.404(4)
C20 C21 1.393(4)
C21 C22 1.382(5)
C22 C23 1.388(5)
C23 C24 1.390(4)
C26 C31 1.386(4)
C26 C27 1.402(4)
C27 C28 1.402(5)
C28 C29 1.376(5)
C29 C30 1.381(5)
C30 C31 1.395(4)
C35 C36 1.505(7)
C36 C37 1.517(6)
C37 C38 1.505(7)
C38 C39 1.530(7)
